data_4307083
loop_
_publ_author_name
'Eric C. Brown'
'Itsik Bar-Nahum'
'John T. York'
'Nermeen W. Aboelella'
'William B. Tolman'

_publ_section_title
;
Ligand Structural Effects on Cu2S2 Bonding and Reactivity in Side-On
Disulfido-Bridged Dicopper Complexes
;
_journal_name_full 'Inorganic Chemistry'
_journal_page_first 486
_journal_page_last 496
_journal_paper_doi 10.1021/ic061589r
_journal_volume 46
_journal_year 2007
_chemical_formula_moiety 'C66 H82 Cu2 N4 S2, 2(C7 H8)'
_chemical_formula_sum 'C80 H98 Cu2 N4 S2'
_chemical_formula_weight 1306.82
_chemical_name_common 05172m
_chemical_name_systematic
; 
 ? 
;
_space_group_IT_number 2
_symmetry_cell_setting triclinic
_symmetry_space_group_name_Hall '-P 1'
_symmetry_space_group_name_H-M 'P -1'
_atom_sites_solution_hydrogens geom
_atom_sites_solution_primary direct
_atom_sites_solution_secondary difmap
_audit_creation_method SHELXL-97
_cell_angle_alpha 111.4280(10)
_cell_angle_beta 90.9190(10)
_cell_angle_gamma 104.9470(10)
_cell_formula_units_Z 1
_cell_length_a 11.7632(9)
_cell_length_b 12.8233(9)
_cell_length_c 13.2525(10)
_cell_measurement_reflns_used 3297
_cell_measurement_temperature 173(2)
_cell_measurement_theta_max 25.01
_cell_measurement_theta_min 2.42
_cell_volume 1784.3(2)
_computing_cell_refinement 'SAINT, Bruker'
_computing_data_collection 'SMART, Bruker'
_computing_data_reduction 'SAINT, Bruker'
_computing_molecular_graphics 'SHELXTL, Bruker'
_computing_publication_material 'Bruker SHELXTL'
_computing_structure_refinement 'SHELXL-97 (Sheldrick, 1997)'
_computing_structure_solution 'SHELXS-97 (Sheldrick, 1990)'
_diffrn_ambient_temperature 173(2)
_diffrn_measured_fraction_theta_full 0.997
_diffrn_measured_fraction_theta_max 0.997
_diffrn_measurement_device_type 'Siemens SMART Platform CCD'
_diffrn_measurement_method 'area detector, omega scans'
_diffrn_radiation_monochromator graphite
_diffrn_radiation_source 'normal-focus sealed tube'
_diffrn_radiation_type MoK\a
_diffrn_radiation_wavelength 0.71073
_diffrn_reflns_av_R_equivalents 0.0307
_diffrn_reflns_av_sigmaI/netI 0.0362
_diffrn_reflns_limit_h_max 14
_diffrn_reflns_limit_h_min -14
_diffrn_reflns_limit_k_max 15
_diffrn_reflns_limit_k_min -15
_diffrn_reflns_limit_l_max 15
_diffrn_reflns_limit_l_min -15
_diffrn_reflns_number 17744
_diffrn_reflns_theta_full 25.06
_diffrn_reflns_theta_max 25.06
_diffrn_reflns_theta_min 1.66
_exptl_absorpt_coefficient_mu 0.700
_exptl_absorpt_correction_T_max 0.9333
_exptl_absorpt_correction_T_min 0.7211
_exptl_absorpt_correction_type multi-scan
_exptl_absorpt_process_details 'SADABS, R. Blessing, 1995'
_exptl_crystal_colour green
_exptl_crystal_density_diffrn 1.216
_exptl_crystal_density_method 'not measured'
_exptl_crystal_description plate
_exptl_crystal_F_000 696
_exptl_crystal_size_max 0.50
_exptl_crystal_size_mid 0.25
_exptl_crystal_size_min 0.10
_refine_diff_density_max 0.304
_refine_diff_density_min -0.281
_refine_diff_density_rms 0.046
_refine_ls_extinction_method none
_refine_ls_goodness_of_fit_ref 1.040
_refine_ls_hydrogen_treatment riding
_refine_ls_matrix_type full
_refine_ls_number_parameters 422
_refine_ls_number_reflns 6304
_refine_ls_number_restraints 0
_refine_ls_restrained_S_all 1.040
_refine_ls_R_factor_all 0.0456
_refine_ls_R_factor_gt 0.0348
_refine_ls_shift/su_max 0.001
_refine_ls_shift/su_mean 0.000
_refine_ls_structure_factor_coef Fsqd
_refine_ls_weighting_details 'calc w=1/[\s^2^(Fo^2^)+(0.0228P)^2^+1.2176P] where P=(Fo^2^+2Fc^2^)/3'
_refine_ls_weighting_scheme calc
_refine_ls_wR_factor_gt 0.0713
_refine_ls_wR_factor_ref 0.0747
_reflns_number_gt 5388
_reflns_number_total 6304
_reflns_threshold_expression >2sigma(I)
_cod_data_source_file ic061589rsi20060822_025941_4.cif
_cod_data_source_block 05172m
_cod_database_code 4307083

loop_
_symmetry_equiv_pos_as_xyz
'x, y, z'
'-x, -y, -z'

loop_
_atom_site_label
_atom_site_type_symbol
_atom_site_fract_x
_atom_site_fract_y
_atom_site_fract_z
_atom_site_U_iso_or_equiv
_atom_site_adp_type
_atom_site_occupancy
_atom_site_symmetry_multiplicity
_atom_site_calc_flag
_atom_site_refinement_flags
_atom_site_disorder_assembly
_atom_site_disorder_group
Cu1 Cu 0.57030(2) 0.60892(2) 0.64276(2) 0.02100(8) Uani 1 1 d . . .
S1 S 0.43906(5) 0.44664(5) 0.53623(4) 0.02537(13) Uani 1 1 d . . .
N1 N 0.70037(15) 0.74691(14) 0.68776(13) 0.0228(4) Uani 1 1 d . . .
C25 C 0.8116(2) 0.82016(18) 0.97835(18) 0.0323(5) Uani 1 1 d . . .
C14 C 0.42125(19) 0.43078(19) 0.79787(16) 0.0268(5) Uani 1 1 d . . .
N2 N 0.54243(15) 0.61222(14) 0.78554(13) 0.0224(4) Uani 1 1 d . . .
C32 C 0.72968(19) 0.75924(18) 0.87464(17) 0.0271(5) Uani 1 1 d . . .
C10 C 0.8890(2) 0.6970(2) 0.5543(2) 0.0386(6) Uani 1 1 d . . .
H10A H 0.8393 0.6489 0.5910 0.046 Uiso 1 1 calc R . .
C18 C 0.3379(2) 0.5946(2) 0.82842(17) 0.0315(5) Uani 1 1 d . . .
C13 C 0.43228(18) 0.54421(18) 0.80513(16) 0.0245(5) Uani 1 1 d . A .
C1 C 0.73807(19) 0.81046(18) 0.61771(16) 0.0257(5) Uani 1 1 d . . .
C2 C 0.6782(2) 0.89079(19) 0.61417(18) 0.0315(5) Uani 1 1 d . . .
C19 C 0.52320(19) 0.37704(19) 0.77716(17) 0.0289(5) Uani 1 1 d . . .
H19A H 0.5866 0.4276 0.7523 0.035 Uiso 1 1 calc R . .
C31 C 0.75836(19) 0.79312(18) 0.78711(17) 0.0255(5) Uani 1 1 d . . .
H31A H 0.8274 0.8566 0.8006 0.031 Uiso 1 1 calc R . .
C7 C 0.5737(2) 0.9079(2) 0.6774(2) 0.0399(6) Uani 1 1 d . . .
H7A H 0.5388 0.8344 0.6898 0.048 Uiso 1 1 calc R . .
C30 C 0.7710(3) 0.8673(2) 1.07831(19) 0.0463(7) Uani 1 1 d . . .
H30A H 0.6891 0.8621 1.0809 0.056 Uiso 1 1 calc R . .
C6 C 0.8300(2) 0.78894(19) 0.55511(18) 0.0315(5) Uani 1 1 d . . .
C17 C 0.2321(2) 0.5274(2) 0.84545(19) 0.0403(6) Uani 1 1 d . A .
H17A H 0.1671 0.5595 0.8618 0.048 Uiso 1 1 calc R . .
C26 C 0.9328(2) 0.8323(2) 0.9777(2) 0.0429(6) Uani 1 1 d . . .
H26A H 0.9633 0.8021 0.9104 0.052 Uiso 1 1 calc R . .
C3 C 0.7190(2) 0.9553(2) 0.5507(2) 0.0423(6) Uani 1 1 d . . .
H3A H 0.6813 1.0115 0.5477 0.051 Uiso 1 1 calc R . .
C4S C 0.8992(3) 0.3930(5) 0.8679(3) 0.0865(13) Uani 1 1 d . . .
H4SA H 0.9288 0.3954 0.9361 0.104 Uiso 1 1 calc R . .
C4 C 0.8132(2) 0.9391(2) 0.4921(2) 0.0473(7) Uani 1 1 d . . .
H4A H 0.8411 0.9858 0.4511 0.057 Uiso 1 1 calc R . .
C16 C 0.2196(2) 0.4152(2) 0.8391(2) 0.0425(6) Uani 1 1 d . . .
H16A H 0.1467 0.3709 0.8511 0.051 Uiso 1 1 calc R A .
C5 C 0.8668(2) 0.8563(2) 0.4925(2) 0.0431(7) Uani 1 1 d . . .
H5A H 0.9298 0.8443 0.4497 0.052 Uiso 1 1 calc R . .
C29 C 0.8488(3) 0.9222(2) 1.1746(2) 0.0619(9) Uani 1 1 d . . .
H29A H 0.8194 0.9529 1.2423 0.074 Uiso 1 1 calc R . .
C15 C 0.3127(2) 0.3676(2) 0.81549(19) 0.0369(6) Uani 1 1 d . A .
H15A H 0.3031 0.2901 0.8110 0.044 Uiso 1 1 calc R . .
C20 C 0.4877(2) 0.2545(2) 0.6879(2) 0.0440(6) Uani 1 1 d . . .
H20A H 0.4513 0.2564 0.6218 0.066 Uiso 1 1 calc R . .
H20B H 0.4307 0.2013 0.7129 0.066 Uiso 1 1 calc R . .
H20C H 0.5583 0.2270 0.6716 0.066 Uiso 1 1 calc R . .
C12 C 0.8955(2) 0.6143(2) 0.4387(2) 0.0485(7) Uani 1 1 d . . .
H12A H 0.8155 0.5776 0.3988 0.073 Uiso 1 1 calc R . .
H12B H 0.9301 0.5537 0.4425 0.073 Uiso 1 1 calc R . .
H12C H 0.9451 0.6584 0.4008 0.073 Uiso 1 1 calc R . .
C1S C 0.8106(2) 0.3866(2) 0.6702(2) 0.0439(6) Uani 1 1 d . . .
C8 C 0.4755(3) 0.9275(2) 0.6159(2) 0.0534(7) Uani 1 1 d . . .
H8A H 0.4527 0.8649 0.5432 0.080 Uiso 1 1 calc R . .
H8B H 0.5043 1.0029 0.6085 0.080 Uiso 1 1 calc R . .
H8C H 0.4067 0.9275 0.6565 0.080 Uiso 1 1 calc R . .
C28 C 0.9678(3) 0.9324(2) 1.1725(2) 0.0630(10) Uani 1 1 d . . .
H28A H 1.0205 0.9699 1.2385 0.076 Uiso 1 1 calc R . .
C2S C 0.8274(2) 0.2872(2) 0.6786(3) 0.0523(7) Uani 1 1 d . . .
H2SA H 0.8086 0.2162 0.6161 0.063 Uiso 1 1 calc R . .
C6S C 0.8404(2) 0.4887(3) 0.7615(3) 0.0582(8) Uani 1 1 d . . .
H6SA H 0.8307 0.5580 0.7564 0.070 Uiso 1 1 calc R . .
C21 C 0.5753(2) 0.3743(3) 0.8820(2) 0.0467(7) Uani 1 1 d . . .
H21A H 0.6015 0.4538 0.9377 0.070 Uiso 1 1 calc R . .
H21B H 0.6431 0.3421 0.8674 0.070 Uiso 1 1 calc R . .
H21C H 0.5148 0.3252 0.9082 0.070 Uiso 1 1 calc R . .
C33 C 0.62203(19) 0.67769(18) 0.87122(17) 0.0256(5) Uani 1 1 d . . .
H33A H 0.6049 0.6689 0.9380 0.031 Uiso 1 1 calc R . .
C11 C 1.0121(3) 0.7525(3) 0.6205(2) 0.0639(9) Uani 1 1 d . . .
H11A H 1.0059 0.8052 0.6941 0.096 Uiso 1 1 calc R . .
H11B H 1.0647 0.7968 0.5844 0.096 Uiso 1 1 calc R . .
H11C H 1.0446 0.6911 0.6253 0.096 Uiso 1 1 calc R . .
C27 C 1.0098(3) 0.8882(2) 1.0749(3) 0.0571(8) Uani 1 1 d . . .
H27A H 1.0922 0.8957 1.0732 0.069 Uiso 1 1 calc R . .
C9 C 0.6121(3) 1.0064(3) 0.7891(2) 0.0701(10) Uani 1 1 d . . .
H9A H 0.6706 0.9901 0.8303 0.105 Uiso 1 1 calc R . .
H9B H 0.5430 1.0125 0.8288 0.105 Uiso 1 1 calc R . .
H9C H 0.6475 1.0801 0.7802 0.105 Uiso 1 1 calc R . .
C7S C 0.7607(3) 0.3835(3) 0.5645(3) 0.0642(9) Uani 1 1 d . . .
H7SA H 0.8107 0.4480 0.5481 0.096 Uiso 1 1 calc R . .
H7SB H 0.6801 0.3914 0.5700 0.096 Uiso 1 1 calc R . .
H7SC H 0.7586 0.3090 0.5059 0.096 Uiso 1 1 calc R . .
C3S C 0.8714(3) 0.2903(4) 0.7768(4) 0.0741(11) Uani 1 1 d . . .
H3SA H 0.8826 0.2216 0.7819 0.089 Uiso 1 1 calc R . .
C5S C 0.8832(3) 0.4923(4) 0.8586(3) 0.0759(10) Uani 1 1 d . . .
H5SA H 0.9023 0.5636 0.9208 0.091 Uiso 1 1 calc R . .
C22 C 0.3490(2) 0.7168(2) 0.8336(2) 0.0407(6) Uani 0.478(15) 1 d P A 1
H22A H 0.4347 0.7613 0.8448 0.049 Uiso 0.478(15) 1 calc PR A 1
C23 C 0.2848(17) 0.7814(8) 0.9327(9) 0.085(5) Uani 0.478(15) 1 d P A 1
H23A H 0.3287 0.7948 1.0019 0.128 Uiso 0.478(15) 1 calc PR A 1
H23B H 0.2037 0.7326 0.9266 0.128 Uiso 0.478(15) 1 calc PR A 1
H23C H 0.2826 0.8564 0.9306 0.128 Uiso 0.478(15) 1 calc PR A 1
C24 C 0.2927(12) 0.7098(9) 0.7322(9) 0.062(3) Uani 0.478(15) 1 d P A 1
H24A H 0.3322 0.6703 0.6712 0.093 Uiso 0.478(15) 1 calc PR A 1
H24B H 0.2989 0.7887 0.7357 0.093 Uiso 0.478(15) 1 calc PR A 1
H24C H 0.2089 0.6656 0.7211 0.093 Uiso 0.478(15) 1 calc PR A 1
C22' C 0.3490(2) 0.7168(2) 0.8336(2) 0.0407(6) Uani 0.522(15) 1 d P A 2
H22B H 0.4197 0.7360 0.7960 0.049 Uiso 0.522(15) 1 calc PR A 2
C23' C 0.3771(12) 0.8080(6) 0.9459(6) 0.066(3) Uani 0.522(15) 1 d P A 2
H23E H 0.4633 0.8395 0.9645 0.099 Uiso 0.522(15) 1 calc PR A 2
H23F H 0.3438 0.7737 0.9977 0.099 Uiso 0.522(15) 1 calc PR A 2
H23G H 0.3427 0.8710 0.9494 0.099 Uiso 0.522(15) 1 calc PR A 2
C24' C 0.2455(11) 0.7294(9) 0.7703(10) 0.074(3) Uani 0.522(15) 1 d P A 2
H24D H 0.2500 0.6950 0.6917 0.112 Uiso 0.522(15) 1 calc PR A 2
H24E H 0.2507 0.8123 0.7919 0.112 Uiso 0.522(15) 1 calc PR A 2
H24F H 0.1700 0.6888 0.7870 0.112 Uiso 0.522(15) 1 calc PR A 2

loop_
_atom_site_aniso_label
_atom_site_aniso_U_11
_atom_site_aniso_U_22
_atom_site_aniso_U_33
_atom_site_aniso_U_23
_atom_site_aniso_U_13
_atom_site_aniso_U_12
Cu1 0.02228(14) 0.02016(14) 0.01692(13) 0.00604(10) 0.00013(10) 0.00162(10)
S1 0.0258(3) 0.0258(3) 0.0176(3) 0.0076(2) 0.0003(2) -0.0028(2)
N1 0.0272(10) 0.0201(9) 0.0190(9) 0.0082(7) 0.0000(7) 0.0026(7)
C25 0.0428(14) 0.0214(12) 0.0256(12) 0.0117(10) -0.0086(10) -0.0056(10)
C14 0.0266(12) 0.0290(12) 0.0200(11) 0.0085(9) 0.0030(9) 0.0014(9)
N2 0.0241(9) 0.0211(9) 0.0186(9) 0.0063(7) 0.0011(7) 0.0030(7)
C32 0.0321(12) 0.0226(11) 0.0209(11) 0.0063(9) -0.0038(9) 0.0017(9)
C10 0.0332(14) 0.0454(15) 0.0364(14) 0.0160(12) 0.0105(11) 0.0090(11)
C18 0.0321(13) 0.0406(14) 0.0213(11) 0.0103(10) 0.0020(10) 0.0119(11)
C13 0.0239(11) 0.0307(12) 0.0145(10) 0.0069(9) 0.0025(8) 0.0030(9)
C1 0.0291(12) 0.0211(11) 0.0185(11) 0.0068(9) -0.0045(9) -0.0052(9)
C2 0.0391(14) 0.0226(12) 0.0279(12) 0.0090(10) -0.0020(10) 0.0017(10)
C19 0.0309(12) 0.0266(12) 0.0287(12) 0.0124(10) 0.0081(10) 0.0041(10)
C31 0.0264(12) 0.0200(11) 0.0262(12) 0.0083(9) -0.0011(9) 0.0014(9)
C7 0.0509(16) 0.0331(14) 0.0443(15) 0.0206(12) 0.0105(12) 0.0171(12)
C30 0.0560(17) 0.0381(15) 0.0284(14) 0.0114(11) -0.0057(12) -0.0116(12)
C6 0.0305(13) 0.0310(13) 0.0254(12) 0.0098(10) -0.0005(10) -0.0021(10)
C17 0.0264(13) 0.0605(18) 0.0344(14) 0.0161(13) 0.0081(11) 0.0158(12)
C26 0.0430(16) 0.0358(14) 0.0423(15) 0.0151(12) -0.0127(12) -0.0006(12)
C3 0.0531(17) 0.0299(13) 0.0432(15) 0.0209(12) -0.0041(13) 0.0012(12)
C4S 0.0346(19) 0.157(4) 0.076(3) 0.065(3) 0.0023(17) 0.012(2)
C4 0.0542(17) 0.0445(16) 0.0404(15) 0.0286(13) -0.0009(13) -0.0084(13)
C16 0.0266(13) 0.0569(17) 0.0399(15) 0.0215(13) 0.0078(11) 0.0003(12)
C5 0.0414(15) 0.0478(16) 0.0345(14) 0.0197(12) 0.0074(12) -0.0027(13)
C29 0.088(3) 0.0458(17) 0.0258(14) 0.0134(12) -0.0129(15) -0.0227(16)
C15 0.0342(14) 0.0352(14) 0.0364(14) 0.0151(11) 0.0066(11) -0.0002(11)
C20 0.0544(17) 0.0311(14) 0.0434(15) 0.0100(12) 0.0069(13) 0.0133(12)
C12 0.0402(15) 0.0511(17) 0.0450(16) 0.0111(13) 0.0138(12) 0.0082(13)
C1S 0.0311(14) 0.0475(16) 0.0576(17) 0.0233(14) 0.0162(12) 0.0134(12)
C8 0.0583(18) 0.0505(17) 0.0524(17) 0.0157(14) 0.0031(14) 0.0232(15)
C28 0.083(2) 0.0405(17) 0.0442(18) 0.0209(14) -0.0367(17) -0.0220(16)
C2S 0.0420(16) 0.0462(17) 0.077(2) 0.0308(16) 0.0208(15) 0.0149(13)
C6S 0.0425(17) 0.0482(18) 0.076(2) 0.0143(16) 0.0172(16) 0.0126(14)
C21 0.0419(15) 0.0618(18) 0.0399(15) 0.0195(14) 0.0043(12) 0.0203(14)
C33 0.0316(12) 0.0246(11) 0.0197(11) 0.0087(9) 0.0006(9) 0.0063(10)
C11 0.0522(19) 0.074(2) 0.0551(19) 0.0079(16) -0.0094(15) 0.0264(16)
C27 0.0518(18) 0.0434(17) 0.065(2) 0.0242(15) -0.0287(15) -0.0082(14)
C9 0.077(2) 0.090(3) 0.0390(17) 0.0079(17) 0.0054(16) 0.041(2)
C7S 0.063(2) 0.071(2) 0.073(2) 0.0388(18) 0.0220(17) 0.0256(17)
C3S 0.0412(18) 0.098(3) 0.116(3) 0.076(3) 0.019(2) 0.0241(19)
C5S 0.046(2) 0.097(3) 0.065(2) 0.018(2) 0.0052(17) 0.0071(19)
C22 0.0417(15) 0.0431(15) 0.0401(15) 0.0130(12) 0.0057(12) 0.0210(12)
C23 0.138(12) 0.045(5) 0.081(6) 0.018(4) 0.046(8) 0.047(6)
C24 0.084(8) 0.042(4) 0.068(6) 0.024(4) -0.006(5) 0.030(4)
C22' 0.0417(15) 0.0431(15) 0.0401(15) 0.0130(12) 0.0057(12) 0.0210(12)
C23' 0.089(7) 0.049(4) 0.052(4) 0.013(3) -0.009(4) 0.019(4)
C24' 0.084(7) 0.070(5) 0.072(7) 0.017(5) -0.022(5) 0.045(5)

loop_
_atom_type_symbol
_atom_type_description
_atom_type_scat_dispersion_real
_atom_type_scat_dispersion_imag
_atom_type_scat_source
C C 0.0033 0.0016 'International Tables Vol C Tables 4.2.6.8 and 6.1.1.4'
H H 0.0000 0.0000 'International Tables Vol C Tables 4.2.6.8 and 6.1.1.4'
N N 0.0061 0.0033 'International Tables Vol C Tables 4.2.6.8 and 6.1.1.4'
S S 0.1246 0.1234 'International Tables Vol C Tables 4.2.6.8 and 6.1.1.4'
Cu Cu 0.3201 1.2651 'International Tables Vol C Tables 4.2.6.8 and 6.1.1.4'

loop_
_geom_angle_atom_site_label_1
_geom_angle_atom_site_label_2
_geom_angle_atom_site_label_3
_geom_angle
_geom_angle_site_symmetry_1
_geom_angle_site_symmetry_3
_geom_angle_publ_flag
N1 Cu1 N2 96.95(7) . . ?
N1 Cu1 S1 160.35(5) . . ?
N2 Cu1 S1 102.53(5) . . ?
N1 Cu1 S1 100.48(5) . 2_666 ?
N2 Cu1 S1 162.45(5) . 2_666 ?
S1 Cu1 S1 59.97(2) . 2_666 ?
Cu1 S1 S1 60.17(2) . 2_666 ?
Cu1 S1 Cu1 120.03(2) . 2_666 ?
S1 S1 Cu1 59.87(2) 2_666 2_666 ?
C31 N1 C1 115.97(17) . . ?
C31 N1 Cu1 121.48(14) . . ?
C1 N1 Cu1 122.49(13) . . ?
C30 C25 C26 117.9(2) . . ?
C30 C25 C32 121.7(2) . . ?
C26 C25 C32 120.4(2) . . ?
C13 C14 C15 117.8(2) . . ?
C13 C14 C19 122.46(19) . . ?
C15 C14 C19 119.6(2) . . ?
C33 N2 C13 116.70(17) . . ?
C33 N2 Cu1 121.54(14) . . ?
C13 N2 Cu1 121.76(12) . . ?
C31 C32 C33 122.46(19) . . ?
C31 C32 C25 118.19(19) . . ?
C33 C32 C25 119.11(19) . . ?
C6 C10 C12 112.5(2) . . ?
C6 C10 C11 111.3(2) . . ?
C12 C10 C11 110.9(2) . . ?
C6 C10 H10A 107.3 . . ?
C12 C10 H10A 107.3 . . ?
C11 C10 H10A 107.3 . . ?
C17 C18 C13 117.7(2) . . ?
C17 C18 C22 120.5(2) . . ?
C13 C18 C22 121.8(2) . . ?
C14 C13 C18 121.84(19) . . ?
C14 C13 N2 119.76(19) . . ?
C18 C13 N2 118.38(19) . . ?
C6 C1 C2 122.3(2) . . ?
C6 C1 N1 119.75(19) . . ?
C2 C1 N1 118.0(2) . . ?
C3 C2 C1 117.3(2) . . ?
C3 C2 C7 121.0(2) . . ?
C1 C2 C7 121.6(2) . . ?
C14 C19 C21 110.80(19) . . ?
C14 C19 C20 112.53(19) . . ?
C21 C19 C20 110.0(2) . . ?
C14 C19 H19A 107.8 . . ?
C21 C19 H19A 107.8 . . ?
C20 C19 H19A 107.8 . . ?
N1 C31 C32 127.37(19) . . ?
N1 C31 H31A 116.3 . . ?
C32 C31 H31A 116.3 . . ?
C2 C7 C9 111.8(2) . . ?
C2 C7 C8 113.5(2) . . ?
C9 C7 C8 109.9(2) . . ?
C2 C7 H7A 107.1 . . ?
C9 C7 H7A 107.1 . . ?
C8 C7 H7A 107.1 . . ?
C25 C30 C29 120.8(3) . . ?
C25 C30 H30A 119.6 . . ?
C29 C30 H30A 119.6 . . ?
C1 C6 C5 117.6(2) . . ?
C1 C6 C10 121.8(2) . . ?
C5 C6 C10 120.6(2) . . ?
C16 C17 C18 121.4(2) . . ?
C16 C17 H17A 119.3 . . ?
C18 C17 H17A 119.3 . . ?
C25 C26 C27 120.6(3) . . ?
C25 C26 H26A 119.7 . . ?
C27 C26 H26A 119.7 . . ?
C4 C3 C2 121.2(2) . . ?
C4 C3 H3A 119.4 . . ?
C2 C3 H3A 119.4 . . ?
C3S C4S C5S 119.0(3) . . ?
C3S C4S H4SA 120.5 . . ?
C5S C4S H4SA 120.5 . . ?
C5 C4 C3 120.5(2) . . ?
C5 C4 H4A 119.7 . . ?
C3 C4 H4A 119.7 . . ?
C15 C16 C17 120.0(2) . . ?
C15 C16 H16A 120.0 . . ?
C17 C16 H16A 120.0 . . ?
C4 C5 C6 120.9(2) . . ?
C4 C5 H5A 119.5 . . ?
C6 C5 H5A 119.5 . . ?
C28 C29 C30 120.6(3) . . ?
C28 C29 H29A 119.7 . . ?
C30 C29 H29A 119.7 . . ?
C16 C15 C14 121.3(2) . . ?
C16 C15 H15A 119.3 . . ?
C14 C15 H15A 119.3 . . ?
C19 C20 H20A 109.5 . . ?
C19 C20 H20B 109.5 . . ?
H20A C20 H20B 109.5 . . ?
C19 C20 H20C 109.5 . . ?
H20A C20 H20C 109.5 . . ?
H20B C20 H20C 109.5 . . ?
C10 C12 H12A 109.5 . . ?
C10 C12 H12B 109.5 . . ?
H12A C12 H12B 109.5 . . ?
C10 C12 H12C 109.5 . . ?
H12A C12 H12C 109.5 . . ?
H12B C12 H12C 109.5 . . ?
C6S C1S C2S 118.6(3) . . ?
C6S C1S C7S 120.6(3) . . ?
C2S C1S C7S 120.8(3) . . ?
C7 C8 H8A 109.5 . . ?
C7 C8 H8B 109.5 . . ?
H8A C8 H8B 109.5 . . ?
C7 C8 H8C 109.5 . . ?
H8A C8 H8C 109.5 . . ?
H8B C8 H8C 109.5 . . ?
C27 C28 C29 119.6(3) . . ?
C27 C28 H28A 120.2 . . ?
C29 C28 H28A 120.2 . . ?
C3S C2S C1S 120.4(3) . . ?
C3S C2S H2SA 119.8 . . ?
C1S C2S H2SA 119.8 . . ?
C5S C6S C1S 121.3(3) . . ?
C5S C6S H6SA 119.3 . . ?
C1S C6S H6SA 119.3 . . ?
C19 C21 H21A 109.5 . . ?
C19 C21 H21B 109.5 . . ?
H21A C21 H21B 109.5 . . ?
C19 C21 H21C 109.5 . . ?
H21A C21 H21C 109.5 . . ?
H21B C21 H21C 109.5 . . ?
N2 C33 C32 127.06(19) . . ?
N2 C33 H33A 116.5 . . ?
C32 C33 H33A 116.5 . . ?
C10 C11 H11A 109.5 . . ?
C10 C11 H11B 109.5 . . ?
H11A C11 H11B 109.5 . . ?
C10 C11 H11C 109.5 . . ?
H11A C11 H11C 109.5 . . ?
H11B C11 H11C 109.5 . . ?
C28 C27 C26 120.6(3) . . ?
C28 C27 H27A 119.7 . . ?
C26 C27 H27A 119.7 . . ?
C7 C9 H9A 109.5 . . ?
C7 C9 H9B 109.5 . . ?
H9A C9 H9B 109.5 . . ?
C7 C9 H9C 109.5 . . ?
H9A C9 H9C 109.5 . . ?
H9B C9 H9C 109.5 . . ?
C1S C7S H7SA 109.5 . . ?
C1S C7S H7SB 109.5 . . ?
H7SA C7S H7SB 109.5 . . ?
C1S C7S H7SC 109.5 . . ?
H7SA C7S H7SC 109.5 . . ?
H7SB C7S H7SC 109.5 . . ?
C2S C3S C4S 120.2(3) . . ?
C2S C3S H3SA 119.9 . . ?
C4S C3S H3SA 119.9 . . ?
C6S C5S C4S 120.4(4) . . ?
C6S C5S H5SA 119.8 . . ?
C4S C5S H5SA 119.8 . . ?
C24 C22 C18 109.3(4) . . ?
C24 C22 C23 109.4(5) . . ?
C18 C22 C23 109.2(3) . . ?
C24 C22 H22A 109.6 . . ?
C18 C22 H22A 109.6 . . ?
C23 C22 H22A 109.6 . . ?
C22 C23 H23A 109.5 . . ?
C22 C23 H23B 109.5 . . ?
H23A C23 H23B 109.5 . . ?
C22 C23 H23C 109.5 . . ?
H23A C23 H23C 109.5 . . ?
H23B C23 H23C 109.5 . . ?
C22 C24 H24A 109.5 . . ?
C22 C24 H24B 109.5 . . ?
H24A C24 H24B 109.5 . . ?
C22 C24 H24C 109.5 . . ?
H24A C24 H24C 109.5 . . ?
H24B C24 H24C 109.5 . . ?
H23E C23' H23F 109.5 . . ?
H23E C23' H23G 109.5 . . ?
H23F C23' H23G 109.5 . . ?
H24D C24' H24E 109.5 . . ?
H24D C24' H24F 109.5 . . ?
H24E C24' H24F 109.5 . . ?

loop_
_geom_bond_atom_site_label_1
_geom_bond_atom_site_label_2
_geom_bond_distance
_geom_bond_site_symmetry_2
_geom_bond_publ_flag
Cu1 N1 1.9054(16) . ?
Cu1 N2 1.9127(16) . ?
Cu1 S1 2.1984(6) . ?
Cu1 S1 2.2051(6) 2_666 ?
S1 S1 2.2007(10) 2_666 ?
S1 Cu1 2.2051(6) 2_666 ?
N1 C31 1.320(3) . ?
N1 C1 1.450(3) . ?
C25 C30 1.390(3) . ?
C25 C26 1.394(3) . ?
C25 C32 1.488(3) . ?
C14 C13 1.393(3) . ?
C14 C15 1.399(3) . ?
C14 C19 1.512(3) . ?
N2 C33 1.317(3) . ?
N2 C13 1.449(3) . ?
C32 C31 1.398(3) . ?
C32 C33 1.407(3) . ?
C10 C6 1.512(3) . ?
C10 C12 1.528(3) . ?
C10 C11 1.531(4) . ?
C10 H10A 1.0000 . ?
C18 C17 1.393(3) . ?
C18 C13 1.408(3) . ?
C18 C22 1.514(3) . ?
C1 C6 1.396(3) . ?
C1 C2 1.403(3) . ?
C2 C3 1.393(3) . ?
C2 C7 1.516(3) . ?
C19 C21 1.525(3) . ?
C19 C20 1.527(3) . ?
C19 H19A 1.0000 . ?
C31 H31A 0.9500 . ?
C7 C9 1.520(4) . ?
C7 C8 1.527(4) . ?
C7 H7A 1.0000 . ?
C30 C29 1.391(4) . ?
C30 H30A 0.9500 . ?
C6 C5 1.401(3) . ?
C17 C16 1.378(4) . ?
C17 H17A 0.9500 . ?
C26 C27 1.395(3) . ?
C26 H26A 0.9500 . ?
C3 C4 1.379(4) . ?
C3 H3A 0.9500 . ?
C4S C3S 1.379(5) . ?
C4S C5S 1.382(5) . ?
C4S H4SA 0.9500 . ?
C4 C5 1.370(4) . ?
C4 H4A 0.9500 . ?
C16 C15 1.373(3) . ?
C16 H16A 0.9500 . ?
C5 H5A 0.9500 . ?
C29 C28 1.373(5) . ?
C29 H29A 0.9500 . ?
C15 H15A 0.9500 . ?
C20 H20A 0.9800 . ?
C20 H20B 0.9800 . ?
C20 H20C 0.9800 . ?
C12 H12A 0.9800 . ?
C12 H12B 0.9800 . ?
C12 H12C 0.9800 . ?
C1S C6S 1.376(4) . ?
C1S C2S 1.382(4) . ?
C1S C7S 1.493(4) . ?
C8 H8A 0.9800 . ?
C8 H8B 0.9800 . ?
C8 H8C 0.9800 . ?
C28 C27 1.368(4) . ?
C28 H28A 0.9500 . ?
C2S C3S 1.376(4) . ?
C2S H2SA 0.9500 . ?
C6S C5S 1.354(5) . ?
C6S H6SA 0.9500 . ?
C21 H21A 0.9800 . ?
C21 H21B 0.9800 . ?
C21 H21C 0.9800 . ?
C33 H33A 0.9500 . ?
C11 H11A 0.9800 . ?
C11 H11B 0.9800 . ?
C11 H11C 0.9800 . ?
C27 H27A 0.9500 . ?
C9 H9A 0.9800 . ?
C9 H9B 0.9800 . ?
C9 H9C 0.9800 . ?
C7S H7SA 0.9800 . ?
C7S H7SB 0.9800 . ?
C7S H7SC 0.9800 . ?
C3S H3SA 0.9500 . ?
C5S H5SA 0.9500 . ?
C22 C24 1.452(10) . ?
C22 C23 1.594(8) . ?
C22 H22A 1.0000 . ?
C23 H23A 0.9800 . ?
C23 H23B 0.9800 . ?
C23 H23C 0.9800 . ?
C24 H24A 0.9800 . ?
C24 H24B 0.9800 . ?
C24 H24C 0.9800 . ?
C23' H23E 0.9800 . ?
C23' H23F 0.9800 . ?
C23' H23G 0.9800 . ?
C24' H24D 0.9800 . ?
C24' H24E 0.9800 . ?
C24' H24F 0.9800 . ?

loop_
_geom_torsion_atom_site_label_1
_geom_torsion_atom_site_label_2
_geom_torsion_atom_site_label_3
_geom_torsion_atom_site_label_4
_geom_torsion
_geom_torsion_site_symmetry_1
_geom_torsion_site_symmetry_2
_geom_torsion_site_symmetry_3
_geom_torsion_site_symmetry_4
_geom_torsion_publ_flag
N1 Cu1 S1 S1 -6.27(17) . . . 2_666 ?
N2 Cu1 S1 S1 -178.63(6) . . . 2_666 ?
N1 Cu1 S1 Cu1 -6.27(17) . . . 2_666 ?
N2 Cu1 S1 Cu1 -178.63(6) . . . 2_666 ?
S1 Cu1 S1 Cu1 0.0 2_666 . . 2_666 ?
N2 Cu1 N1 C31 16.34(18) . . . . ?
S1 Cu1 N1 C31 -156.14(13) . . . . ?
S1 Cu1 N1 C31 -161.66(16) 2_666 . . . ?
N2 Cu1 N1 C1 -160.64(16) . . . . ?
S1 Cu1 N1 C1 26.9(3) . . . . ?
S1 Cu1 N1 C1 21.36(17) 2_666 . . . ?
N1 Cu1 N2 C33 -15.93(17) . . . . ?
S1 Cu1 N2 C33 161.48(15) . . . . ?
S1 Cu1 N2 C33 157.53(14) 2_666 . . . ?
N1 Cu1 N2 C13 163.21(16) . . . . ?
S1 Cu1 N2 C13 -19.37(16) . . . . ?
S1 Cu1 N2 C13 -23.3(3) 2_666 . . . ?
C30 C25 C32 C31 129.2(2) . . . . ?
C26 C25 C32 C31 -50.3(3) . . . . ?
C30 C25 C32 C33 -45.3(3) . . . . ?
C26 C25 C32 C33 135.2(2) . . . . ?
C15 C14 C13 C18 -0.5(3) . . . . ?
C19 C14 C13 C18 -177.63(19) . . . . ?
C15 C14 C13 N2 -178.88(18) . . . . ?
C19 C14 C13 N2 4.0(3) . . . . ?
C17 C18 C13 C14 0.7(3) . . . . ?
C22 C18 C13 C14 -178.5(2) . . . . ?
C17 C18 C13 N2 179.07(19) . . . . ?
C22 C18 C13 N2 -0.2(3) . . . . ?
C33 N2 C13 C14 -91.1(2) . . . . ?
Cu1 N2 C13 C14 89.7(2) . . . . ?
C33 N2 C13 C18 90.5(2) . . . . ?
Cu1 N2 C13 C18 -88.6(2) . . . . ?
C31 N1 C1 C6 87.4(2) . . . . ?
Cu1 N1 C1 C6 -95.4(2) . . . . ?
C31 N1 C1 C2 -93.7(2) . . . . ?
Cu1 N1 C1 C2 83.4(2) . . . . ?
C6 C1 C2 C3 -4.2(3) . . . . ?
N1 C1 C2 C3 176.96(19) . . . . ?
C6 C1 C2 C7 176.3(2) . . . . ?
N1 C1 C2 C7 -2.6(3) . . . . ?
C13 C14 C19 C21 103.9(2) . . . . ?
C15 C14 C19 C21 -73.2(3) . . . . ?
C13 C14 C19 C20 -132.5(2) . . . . ?
C15 C14 C19 C20 50.5(3) . . . . ?
C1 N1 C31 C32 170.4(2) . . . . ?
Cu1 N1 C31 C32 -6.8(3) . . . . ?
C33 C32 C31 N1 -8.8(4) . . . . ?
C25 C32 C31 N1 176.9(2) . . . . ?
C3 C2 C7 C9 -86.5(3) . . . . ?
C1 C2 C7 C9 93.1(3) . . . . ?
C3 C2 C7 C8 38.5(3) . . . . ?
C1 C2 C7 C8 -141.9(2) . . . . ?
C26 C25 C30 C29 -1.6(4) . . . . ?
C32 C25 C30 C29 178.9(2) . . . . ?
C2 C1 C6 C5 4.0(3) . . . . ?
N1 C1 C6 C5 -177.21(19) . . . . ?
C2 C1 C6 C10 -176.2(2) . . . . ?
N1 C1 C6 C10 2.6(3) . . . . ?
C12 C10 C6 C1 129.6(2) . . . . ?
C11 C10 C6 C1 -105.3(3) . . . . ?
C12 C10 C6 C5 -50.6(3) . . . . ?
C11 C10 C6 C5 74.5(3) . . . . ?
C13 C18 C17 C16 -0.4(3) . . . . ?
C22 C18 C17 C16 178.8(2) . . . . ?
C30 C25 C26 C27 1.1(4) . . . . ?
C32 C25 C26 C27 -179.3(2) . . . . ?
C1 C2 C3 C4 1.2(3) . . . . ?
C7 C2 C3 C4 -179.3(2) . . . . ?
C2 C3 C4 C5 1.9(4) . . . . ?
C18 C17 C16 C15 -0.1(4) . . . . ?
C3 C4 C5 C6 -2.2(4) . . . . ?
C1 C6 C5 C4 -0.7(3) . . . . ?
C10 C6 C5 C4 179.5(2) . . . . ?
C25 C30 C29 C28 1.0(4) . . . . ?
C17 C16 C15 C14 0.3(4) . . . . ?
C13 C14 C15 C16 0.0(3) . . . . ?
C19 C14 C15 C16 177.2(2) . . . . ?
C30 C29 C28 C27 0.0(4) . . . . ?
C6S C1S C2S C3S 1.0(4) . . . . ?
C7S C1S C2S C3S -178.8(3) . . . . ?
C2S C1S C6S C5S -1.3(4) . . . . ?
C7S C1S C6S C5S 178.5(3) . . . . ?
C13 N2 C33 C32 -173.3(2) . . . . ?
Cu1 N2 C33 C32 5.9(3) . . . . ?
C31 C32 C33 N2 9.3(4) . . . . ?
C25 C32 C33 N2 -176.5(2) . . . . ?
C29 C28 C27 C26 -0.5(4) . . . . ?
C25 C26 C27 C28 -0.1(4) . . . . ?
C1S C2S C3S C4S -0.1(4) . . . . ?
C5S C4S C3S C2S -0.6(5) . . . . ?
C1S C6S C5S C4S 0.7(5) . . . . ?
C3S C4S C5S C6S 0.3(5) . . . . ?
C17 C18 C22 C24 -78.7(7) . . . . ?
C13 C18 C22 C24 100.5(7) . . . . ?
C17 C18 C22 C23 40.9(8) . . . . ?
C13 C18 C22 C23 -139.9(8) . . . . ?
